data_4024061
loop_
_publ_author_name
'Brendan J. Liddle'
'Rosalice M. Silva'
'Tyler J. Morin'
'Felipe P. Macedo'
'Ruchi Shukla'
'Sergey V. Lindeman'
'James R. Gardinier'

_publ_section_title
;
 BORAZANs: Tunable Fluorophores Based on 2-(Pyrazolyl)aniline
 Chelates of Diphenylboron
;
_journal_name_full 'Journal of Organic Chemistry'
_journal_page_first 5637
_journal_page_last 5646
_journal_paper_doi 10.1021/jo0705420
_journal_volume 72
_journal_year 2007
_chemical_formula_sum 'C22 H17 B N4'
_chemical_formula_weight 348.21
_chemical_name_systematic
; 
 ? 
;
_space_group_IT_number 33
_symmetry_cell_setting orthorhombic
_symmetry_space_group_name_Hall 'P 2c -2n'
_symmetry_space_group_name_H-M 'P n a 21'
_atom_sites_solution_hydrogens difmap
_atom_sites_solution_primary direct
_atom_sites_solution_secondary difmap
_audit_creation_method SHELXL-97
_cell_angle_alpha 90.00
_cell_angle_beta 90.00
_cell_angle_gamma 90.00
_cell_formula_units_Z 4
_cell_length_a 13.5897(2)
_cell_length_b 14.3599(2)
_cell_length_c 9.2557(2)
_cell_measurement_reflns_used 6735
_cell_measurement_temperature 100(2)
_cell_measurement_theta_max 61
_cell_measurement_theta_min 3
_cell_volume 1806.22(5)
_computing_cell_refinement 'SAINT v7.23A (Bruker, 2005)'
_computing_data_collection 'APEX2 v2.0-2 (Bruker, 2005)'
_computing_data_reduction 'SADABS-2004/1 (Bruker, 2005)'
_computing_molecular_graphics 'XP v5.1 (Bruker, 1998)'
_computing_publication_material 'XCIF v6.12 (Bruker, 2001)'
_computing_structure_refinement 'SHELXL-97 v.97-2 (Sheldrick, 1993-1997)'
_computing_structure_solution 'XS/SHELXTL v6.12 (Bruker, 2001)'
_diffrn_ambient_temperature 100(2)
_diffrn_measured_fraction_theta_full 0.983
_diffrn_measured_fraction_theta_max 0.983
_diffrn_measurement_device_type 'Bruker APEX2 CCD detector'
_diffrn_measurement_method '\w scans'
_diffrn_radiation_monochromator graphite
_diffrn_radiation_source 'fine-focus sealed tube'
_diffrn_radiation_type CuK\a
_diffrn_radiation_wavelength 1.54178
_diffrn_reflns_av_R_equivalents 0.0260
_diffrn_reflns_av_sigmaI/netI 0.0124
_diffrn_reflns_limit_h_max 15
_diffrn_reflns_limit_h_min 0
_diffrn_reflns_limit_k_max 16
_diffrn_reflns_limit_k_min 0
_diffrn_reflns_limit_l_max 10
_diffrn_reflns_limit_l_min 0
_diffrn_reflns_number 14900
_diffrn_reflns_theta_full 61.28
_diffrn_reflns_theta_max 61.28
_diffrn_reflns_theta_min 4.48
_exptl_absorpt_coefficient_mu 0.603
_exptl_absorpt_correction_T_max 0.9203
_exptl_absorpt_correction_T_min 0.9097
_exptl_absorpt_correction_type multi-scan
_exptl_crystal_colour 'pale yellow'
_exptl_crystal_density_diffrn 1.280
_exptl_crystal_density_method 'not measured'
_exptl_crystal_description block
_exptl_crystal_F_000 728
_exptl_crystal_size_max 0.16
_exptl_crystal_size_mid 0.15
_exptl_crystal_size_min 0.14
_refine_diff_density_max 0.137
_refine_diff_density_min -0.121
_refine_diff_density_rms 0.026
_refine_ls_abs_structure_details 'Flack H D (1983), Acta Cryst. A39, 876-881'
_refine_ls_abs_structure_Flack -0.2(4)
_refine_ls_extinction_coef 0.0002(3)
_refine_ls_extinction_expression Fc^*^=kFc[1+0.001xFc^2^\l^3^/sin(2\q)]^-1/4^
_refine_ls_extinction_method SHELXL
_refine_ls_goodness_of_fit_ref 0.988
_refine_ls_hydrogen_treatment refall
_refine_ls_matrix_type full
_refine_ls_number_parameters 313
_refine_ls_number_reflns 1472
_refine_ls_number_restraints 1
_refine_ls_restrained_S_all 0.987
_refine_ls_R_factor_all 0.0267
_refine_ls_R_factor_gt 0.0251
_refine_ls_shift/su_max 0.024
_refine_ls_shift/su_mean 0.002
_refine_ls_structure_factor_coef Fsqd
_refine_ls_weighting_details 'calc w=1/[\s^2^(Fo^2^)+(0.0529P)^2^+0.1970P] where P=(Fo^2^+2Fc^2^)/3'
_refine_ls_weighting_scheme calc
_refine_ls_wR_factor_gt 0.0652
_refine_ls_wR_factor_ref 0.0662
_reflns_number_gt 1415
_reflns_number_total 1472
_reflns_threshold_expression >2sigma(I)
_cod_data_source_file jo0705420si20070315_044550_5.cif
_cod_data_source_block BORAZAN7
_cod_database_code 4024061

loop_
_symmetry_equiv_pos_as_xyz
'x, y, z'
'-x, -y, z+1/2'
'x+1/2, -y+1/2, z'
'-x+1/2, y+1/2, z+1/2'

loop_
_atom_site_label
_atom_site_type_symbol
_atom_site_fract_x
_atom_site_fract_y
_atom_site_fract_z
_atom_site_U_iso_or_equiv
_atom_site_adp_type
_atom_site_occupancy
_atom_site_symmetry_multiplicity
_atom_site_calc_flag
_atom_site_refinement_flags
_atom_site_disorder_assembly
_atom_site_disorder_group
N1 N 0.11873(12) 0.51629(11) 0.32632(19) 0.0241(4) Uani 1 1 d . . .
N2 N 0.09554(12) 0.57402(11) 0.43759(19) 0.0237(4) Uani 1 1 d . . .
N3 N 0.21174(13) 0.41956(12) 0.4962(2) 0.0246(4) Uani 1 1 d . . .
N4 N 0.14522(14) 0.74801(12) 1.0105(2) 0.0339(5) Uani 1 1 d . . .
B1 B 0.21153(17) 0.44737(16) 0.3357(3) 0.0252(5) Uani 1 1 d . . .
C1 C 0.06073(15) 0.53903(13) 0.2152(3) 0.0282(5) Uani 1 1 d . . .
C2 C -0.00053(17) 0.61218(14) 0.2553(3) 0.0312(5) Uani 1 1 d . . .
C3 C 0.02233(15) 0.63217(14) 0.3957(3) 0.0287(5) Uani 1 1 d . . .
C4 C 0.14272(14) 0.56542(13) 0.5742(2) 0.0228(4) Uani 1 1 d . . .
C5 C 0.12876(14) 0.63280(14) 0.6782(2) 0.0239(5) Uani 1 1 d . . .
C6 C 0.16914(15) 0.62169(14) 0.8147(2) 0.0260(5) Uani 1 1 d . . .
C7 C 0.22457(16) 0.54168(15) 0.8456(3) 0.0284(5) Uani 1 1 d . . .
C8 C 0.23923(15) 0.47515(14) 0.7415(2) 0.0265(5) Uani 1 1 d . . .
C9 C 0.20002(14) 0.48437(14) 0.6011(2) 0.0239(5) Uani 1 1 d . . .
C10 C 0.15607(16) 0.69221(14) 0.9223(2) 0.0281(5) Uani 1 1 d . . .
C11 C 0.30844(16) 0.50778(14) 0.2913(2) 0.0272(5) Uani 1 1 d . . .
C12 C 0.30571(17) 0.59000(15) 0.2123(3) 0.0313(5) Uani 1 1 d . . .
C13 C 0.3913(2) 0.63762(18) 0.1736(3) 0.0387(6) Uani 1 1 d . . .
C14 C 0.48235(19) 0.60504(16) 0.2168(3) 0.0430(6) Uani 1 1 d . . .
C15 C 0.48737(18) 0.52417(15) 0.2989(3) 0.0458(7) Uani 1 1 d . . .
C16 C 0.40224(16) 0.47676(16) 0.3344(3) 0.0381(6) Uani 1 1 d . . .
C17 C 0.18862(15) 0.35829(13) 0.2330(2) 0.0261(5) Uani 1 1 d . . .
C18 C 0.11775(16) 0.29311(14) 0.2745(3) 0.0289(5) Uani 1 1 d . . .
C19 C 0.09579(17) 0.21561(15) 0.1890(3) 0.0329(6) Uani 1 1 d . . .
C20 C 0.14319(17) 0.20327(15) 0.0583(3) 0.0330(5) Uani 1 1 d . . .
C21 C 0.21262(17) 0.26692(14) 0.0144(3) 0.0321(5) Uani 1 1 d . . .
C22 C 0.23587(16) 0.34321(14) 0.1008(2) 0.0296(5) Uani 1 1 d . . .
H3N H 0.2503(18) 0.3680(16) 0.525(3) 0.038(7) Uiso 1 1 d . . .
H1 H 0.0658(17) 0.5044(16) 0.116(3) 0.035(6) Uiso 1 1 d . . .
H3 H -0.0041(16) 0.6760(15) 0.464(3) 0.026(6) Uiso 1 1 d . . .
H2 H -0.0496(18) 0.6399(15) 0.198(3) 0.034(6) Uiso 1 1 d . . .
H5 H 0.0880(16) 0.6868(15) 0.655(2) 0.023(6) Uiso 1 1 d . . .
H7 H 0.2545(17) 0.5314(15) 0.940(3) 0.029(6) Uiso 1 1 d . . .
H8 H 0.2786(15) 0.4196(14) 0.770(2) 0.020(5) Uiso 1 1 d . . .
H12 H 0.2382(18) 0.6146(15) 0.180(3) 0.030(6) Uiso 1 1 d . . .
H13 H 0.386(2) 0.695(2) 0.116(4) 0.055(8) Uiso 1 1 d . . .
H14 H 0.545(2) 0.6397(19) 0.185(3) 0.064(9) Uiso 1 1 d . . .
H15 H 0.5535(19) 0.4972(17) 0.329(3) 0.044(7) Uiso 1 1 d . . .
H16 H 0.4065(19) 0.4225(18) 0.404(3) 0.044(7) Uiso 1 1 d . . .
H18 H 0.0826(16) 0.3021(15) 0.362(3) 0.026(6) Uiso 1 1 d . . .
H19 H 0.0439(18) 0.1719(17) 0.230(3) 0.041(6) Uiso 1 1 d . . .
H20 H 0.1271(17) 0.1501(19) -0.002(3) 0.037(6) Uiso 1 1 d . . .
H21 H 0.250(2) 0.2588(17) -0.078(3) 0.046(7) Uiso 1 1 d . . .
H22 H 0.2942(16) 0.3868(15) 0.074(3) 0.027(6) Uiso 1 1 d . . .

loop_
_atom_site_aniso_label
_atom_site_aniso_U_11
_atom_site_aniso_U_22
_atom_site_aniso_U_33
_atom_site_aniso_U_23
_atom_site_aniso_U_13
_atom_site_aniso_U_12
N1 0.0262(9) 0.0215(8) 0.0246(9) -0.0030(7) 0.0015(8) -0.0028(7)
N2 0.0237(8) 0.0214(8) 0.0261(10) -0.0022(7) 0.0015(7) 0.0002(7)
N3 0.0260(9) 0.0206(8) 0.0273(10) -0.0044(8) 0.0008(8) 0.0026(7)
N4 0.0422(11) 0.0288(9) 0.0307(11) -0.0035(9) 0.0049(9) -0.0019(8)
B1 0.0267(12) 0.0229(11) 0.0261(12) -0.0019(10) -0.0020(10) 0.0016(10)
C1 0.0298(11) 0.0256(10) 0.0291(11) 0.0001(9) -0.0042(10) -0.0032(9)
C2 0.0270(11) 0.0279(11) 0.0387(14) 0.0001(10) -0.0077(10) -0.0002(9)
C3 0.0241(10) 0.0255(10) 0.0367(13) -0.0015(10) -0.0003(10) 0.0043(9)
C4 0.0205(10) 0.0218(9) 0.0262(11) 0.0027(9) 0.0019(9) -0.0029(8)
C5 0.0215(10) 0.0211(10) 0.0290(11) 0.0005(8) 0.0044(9) 0.0004(8)
C6 0.0271(10) 0.0225(10) 0.0285(11) -0.0035(8) 0.0057(9) -0.0031(9)
C7 0.0303(11) 0.0303(12) 0.0247(12) -0.0005(10) -0.0017(10) -0.0017(9)
C8 0.0274(10) 0.0230(10) 0.0291(12) 0.0003(10) -0.0002(9) 0.0017(9)
C9 0.0213(10) 0.0234(10) 0.0270(11) -0.0014(9) 0.0018(9) -0.0037(8)
C10 0.0310(11) 0.0243(10) 0.0291(12) 0.0005(10) 0.0035(10) -0.0033(9)
C11 0.0324(11) 0.0242(10) 0.0251(11) -0.0080(8) 0.0045(9) -0.0007(9)
C12 0.0397(12) 0.0302(11) 0.0239(11) -0.0010(9) -0.0023(10) -0.0064(10)
C13 0.0536(15) 0.0320(12) 0.0303(13) -0.0007(10) 0.0058(11) -0.0129(11)
C14 0.0409(13) 0.0365(12) 0.0518(15) -0.0077(12) 0.0173(13) -0.0103(11)
C15 0.0316(13) 0.0320(13) 0.074(2) -0.0067(13) 0.0076(13) 0.0009(11)
C16 0.0323(12) 0.0247(11) 0.0572(16) -0.0004(11) 0.0090(12) 0.0005(10)
C17 0.0270(10) 0.0214(10) 0.0300(11) 0.0001(9) -0.0034(9) 0.0038(8)
C18 0.0312(11) 0.0247(10) 0.0307(12) -0.0015(9) -0.0046(10) 0.0008(9)
C19 0.0314(12) 0.0244(11) 0.0429(16) 0.0013(10) -0.0089(10) 0.0018(10)
C20 0.0380(13) 0.0227(10) 0.0384(14) -0.0076(10) -0.0162(11) 0.0078(10)
C21 0.0411(13) 0.0270(11) 0.0282(12) -0.0038(10) -0.0052(11) 0.0100(10)
C22 0.0350(11) 0.0245(10) 0.0293(12) 0.0016(9) -0.0020(10) 0.0041(9)

loop_
_atom_type_symbol
_atom_type_description
_atom_type_scat_dispersion_real
_atom_type_scat_dispersion_imag
_atom_type_scat_source
C C 0.0181 0.0091 'International Tables Vol C Tables 4.2.6.8 and 6.1.1.4'
H H 0.0000 0.0000 'International Tables Vol C Tables 4.2.6.8 and 6.1.1.4'
B B 0.0090 0.0039 'International Tables Vol C Tables 4.2.6.8 and 6.1.1.4'
N N 0.0311 0.0180 'International Tables Vol C Tables 4.2.6.8 and 6.1.1.4'

loop_
_geom_angle_atom_site_label_1
_geom_angle_atom_site_label_2
_geom_angle_atom_site_label_3
_geom_angle
_geom_angle_site_symmetry_1
_geom_angle_site_symmetry_3
_geom_angle_publ_flag
C1 N1 N2 107.32(15) . . ?
C1 N1 B1 130.94(18) . . ?
N2 N1 B1 121.15(16) . . ?
C3 N2 N1 109.23(17) . . ?
C3 N2 C4 129.66(18) . . ?
N1 N2 C4 121.05(15) . . ?
C9 N3 B1 120.93(17) . . ?
C9 N3 H3N 113.4(16) . . ?
B1 N3 H3N 118.7(16) . . ?
N3 B1 N1 102.32(17) . . ?
N3 B1 C17 111.15(17) . . ?
N1 B1 C17 107.67(16) . . ?
N3 B1 C11 112.34(17) . . ?
N1 B1 C11 107.04(16) . . ?
C17 B1 C11 115.28(18) . . ?
N1 C1 C2 109.4(2) . . ?
N1 C1 H1 121.4(13) . . ?
C2 C1 H1 129.2(13) . . ?
C3 C2 C1 106.1(2) . . ?
C3 C2 H2 127.7(14) . . ?
C1 C2 H2 126.2(14) . . ?
N2 C3 C2 108.0(2) . . ?
N2 C3 H3 119.3(13) . . ?
C2 C3 H3 132.7(13) . . ?
C5 C4 C9 121.82(19) . . ?
C5 C4 N2 119.84(17) . . ?
C9 C4 N2 118.27(17) . . ?
C4 C5 C6 120.08(18) . . ?
C4 C5 H5 118.9(13) . . ?
C6 C5 H5 121.0(13) . . ?
C5 C6 C7 119.5(2) . . ?
C5 C6 C10 120.23(18) . . ?
C7 C6 C10 120.2(2) . . ?
C8 C7 C6 120.3(2) . . ?
C8 C7 H7 117.5(13) . . ?
C6 C7 H7 122.2(13) . . ?
C7 C8 C9 121.80(19) . . ?
C7 C8 H8 117.0(12) . . ?
C9 C8 H8 121.2(12) . . ?
N3 C9 C8 123.48(18) . . ?
N3 C9 C4 120.04(19) . . ?
C8 C9 C4 116.44(18) . . ?
N4 C10 C6 179.0(2) . . ?
C12 C11 C16 116.3(2) . . ?
C12 C11 B1 124.30(19) . . ?
C16 C11 B1 119.45(19) . . ?
C11 C12 C13 122.0(2) . . ?
C11 C12 H12 117.9(12) . . ?
C13 C12 H12 120.1(12) . . ?
C14 C13 C12 120.4(2) . . ?
C14 C13 H13 120.3(16) . . ?
C12 C13 H13 119.3(16) . . ?
C13 C14 C15 119.0(2) . . ?
C13 C14 H14 119.7(17) . . ?
C15 C14 H14 121.3(17) . . ?
C16 C15 C14 120.1(2) . . ?
C16 C15 H15 119.1(14) . . ?
C14 C15 H15 120.7(15) . . ?
C15 C16 C11 122.3(2) . . ?
C15 C16 H16 118.9(15) . . ?
C11 C16 H16 118.4(15) . . ?
C22 C17 C18 116.96(19) . . ?
C22 C17 B1 123.08(19) . . ?
C18 C17 B1 120.0(2) . . ?
C19 C18 C17 121.6(2) . . ?
C19 C18 H18 119.0(13) . . ?
C17 C18 H18 119.4(13) . . ?
C20 C19 C18 119.9(2) . . ?
C20 C19 H19 124.7(15) . . ?
C18 C19 H19 115.4(15) . . ?
C21 C20 C19 119.6(2) . . ?
C21 C20 H20 120.5(15) . . ?
C19 C20 H20 119.9(15) . . ?
C20 C21 C22 120.6(2) . . ?
C20 C21 H21 121.6(15) . . ?
C22 C21 H21 117.8(15) . . ?
C21 C22 C17 121.3(2) . . ?
C21 C22 H22 120.7(13) . . ?
C17 C22 H22 117.7(13) . . ?

loop_
_geom_bond_atom_site_label_1
_geom_bond_atom_site_label_2
_geom_bond_distance
_geom_bond_site_symmetry_2
_geom_bond_publ_flag
N1 C1 1.337(3) . ?
N1 N2 1.359(2) . ?
N1 B1 1.605(3) . ?
N2 C3 1.356(3) . ?
N2 C4 1.423(3) . ?
N3 C9 1.355(3) . ?
N3 B1 1.539(3) . ?
N3 H3N 0.95(3) . ?
N4 C10 1.153(3) . ?
B1 C17 1.623(3) . ?
B1 C11 1.630(3) . ?
C1 C2 1.391(3) . ?
C1 H1 1.05(3) . ?
C2 C3 1.367(3) . ?
C2 H2 0.94(3) . ?
C3 H3 0.96(2) . ?
C4 C5 1.378(3) . ?
C4 C9 1.422(3) . ?
C5 C6 1.387(3) . ?
C5 H5 0.98(2) . ?
C6 C7 1.403(3) . ?
C6 C10 1.431(3) . ?
C7 C8 1.371(3) . ?
C7 H7 0.97(3) . ?
C8 C9 1.411(3) . ?
C8 H8 1.00(2) . ?
C11 C12 1.389(3) . ?
C11 C16 1.408(3) . ?
C12 C13 1.396(3) . ?
C12 H12 1.03(2) . ?
C13 C14 1.382(4) . ?
C13 H13 0.99(3) . ?
C14 C15 1.390(4) . ?
C14 H14 1.03(3) . ?
C15 C16 1.382(3) . ?
C15 H15 1.02(3) . ?
C16 H16 1.01(3) . ?
C17 C22 1.399(3) . ?
C17 C18 1.397(3) . ?
C18 C19 1.398(3) . ?
C18 H18 0.95(3) . ?
C19 C20 1.382(4) . ?
C19 H19 1.02(3) . ?
C20 C21 1.375(3) . ?
C20 H20 0.97(3) . ?
C21 C22 1.393(3) . ?
C21 H21 1.00(3) . ?
C22 H22 1.04(2) . ?
